data_2208249
loop_
_publ_author_name
'Yan-Ping Du'
'Man-Cheng Hu'

_publ_section_title
;
 Potassium 3,5-dinitrobenzoate
;
_journal_coeditor_code BH6060
_journal_issue 3
_journal_name_full 'Acta Crystallographica Section E'
_journal_page_first m496
_journal_page_last m497
_journal_paper_doi 10.1107/S1600536806004417
_journal_volume 62
_journal_year 2006
_chemical_formula_iupac 'K +, C7 H3 N2 O6 -'
_chemical_formula_moiety 'K +, C7 H3 N2 O6 -'
_chemical_formula_sum 'C7 H3 K N2 O6'
_chemical_formula_weight 250.21
_chemical_name_systematic 'Potassium 3,5-dinitrobenzoate'
_space_group_IT_number 15
_symmetry_cell_setting monoclinic
_symmetry_space_group_name_Hall '-C 2yc'
_symmetry_space_group_name_H-M 'C 1 2/c 1'
_atom_sites_solution_hydrogens geom
_atom_sites_solution_primary direct
_atom_sites_solution_secondary difmap
_audit_creation_method SHELXL-97
_cell_angle_alpha 90.00
_cell_angle_beta 133.075(3)
_cell_angle_gamma 90.00
_cell_formula_units_Z 4
_cell_length_a 10.150(3)
_cell_length_b 17.715(4)
_cell_length_c 7.066(2)
_cell_measurement_reflns_used 1239
_cell_measurement_temperature 298(2)
_cell_measurement_theta_max 27.624
_cell_measurement_theta_min 2.979
_cell_volume 928.1(4)
_computing_cell_refinement 'SAINT (Bruker, 2001)'
_computing_data_collection 'SMART (Bruker, 2001)'
_computing_data_reduction SAINT
_computing_molecular_graphics 'SHELXTL (Sheldrick, 2001)'
_computing_publication_material SHELXTL
_computing_structure_refinement 'SHELXL97 (Sheldrick, 1997)'
_computing_structure_solution 'SHELXS97 (Sheldrick, 1997)'
_diffrn_ambient_temperature 298(2)
_diffrn_measured_fraction_theta_full 0.982
_diffrn_measured_fraction_theta_max 0.982
_diffrn_measurement_device_type 'Bruker SMART CCD area-detector'
_diffrn_measurement_method '\f and \w'
_diffrn_radiation_monochromator graphite
_diffrn_radiation_source 'fine-focus sealed tube'
_diffrn_radiation_type MoK\a
_diffrn_radiation_wavelength 0.71073
_diffrn_reflns_av_R_equivalents 0.0189
_diffrn_reflns_av_sigmaI/netI 0.0200
_diffrn_reflns_limit_h_max 11
_diffrn_reflns_limit_h_min -12
_diffrn_reflns_limit_k_max 16
_diffrn_reflns_limit_k_min -20
_diffrn_reflns_limit_l_max 8
_diffrn_reflns_limit_l_min -8
_diffrn_reflns_number 2333
_diffrn_reflns_theta_full 25.02
_diffrn_reflns_theta_max 25.02
_diffrn_reflns_theta_min 2.30
_diffrn_standards_decay_% 0
_diffrn_standards_interval_count 0
_diffrn_standards_interval_time 0
_diffrn_standards_number 0
_exptl_absorpt_coefficient_mu 0.589
_exptl_absorpt_correction_T_max 0.867
_exptl_absorpt_correction_T_min 0.777
_exptl_absorpt_correction_type multi-scan
_exptl_absorpt_process_details '(SADABS; Sheldrick, 2002)'
_exptl_crystal_colour colourless
_exptl_crystal_density_diffrn 1.791
_exptl_crystal_density_method 'not measured'
_exptl_crystal_description block
_exptl_crystal_F_000 504
_exptl_crystal_size_max 0.45
_exptl_crystal_size_mid 0.32
_exptl_crystal_size_min 0.25
_refine_diff_density_max 0.214
_refine_diff_density_min -0.221
_refine_ls_extinction_method none
_refine_ls_goodness_of_fit_ref 1.003
_refine_ls_hydrogen_treatment constr
_refine_ls_matrix_type full
_refine_ls_number_parameters 75
_refine_ls_number_reflns 809
_refine_ls_number_restraints 0
_refine_ls_restrained_S_all 1.003
_refine_ls_R_factor_all 0.0440
_refine_ls_R_factor_gt 0.0359
_refine_ls_shift/su_max 0.000
_refine_ls_shift/su_mean 0.000
_refine_ls_structure_factor_coef Fsqd
_refine_ls_weighting_details 'calc w = 1/[\s^2^(Fo^2^)+(0.0885P)^2^+0.7104P] where P = (Fo^2^+2Fc^2^)/3'
_refine_ls_weighting_scheme calc
_refine_ls_wR_factor_gt 0.1215
_refine_ls_wR_factor_ref 0.1291
_reflns_number_gt 667
_reflns_number_total 809
_reflns_threshold_expression I>2\s(I)
_cod_data_source_file bh6060.cif
_cod_data_source_block I
_cod_depositor_comments
;
The following automatic conversions were performed:
'_symmetry_cell_setting' value 'Monoclinic' changed to 'monoclinic'
according to '/home/saulius/struct/CIF-dictionaries/cif_core.dic'
dictionary named 'cif_core.dic' version 2.4.1 from 2010-06-29.

Automatic conversion script
Id: cif_fix_enum 1527 2010-12-29 10:47:43Z saulius 

The following automatic conversions were performed:

'_symmetry_cell_setting' value 'Monoclinic' changed to 'monoclinic'
according to /home/saulius/struct/CIF-dictionaries/cif_core.dic
dictionary named 'cif_core.dic' version 2.4.1 from 2010-06-29.

Automatic conversion script
Id: cif_fix_values 1715 2011-07-08 13:25:40Z adriana 
;
_cod_original_sg_symbol_H-M 'C 2/c'
_cod_database_code 2208249
_cod_database_fobs_code 2208249

loop_
_symmetry_equiv_pos_as_xyz
'x, y, z'
'-x, y, -z+1/2'
'x+1/2, y+1/2, z'
'-x+1/2, y+1/2, -z+1/2'
'-x, -y, -z'
'x, -y, z-1/2'
'-x+1/2, -y+1/2, -z'
'x+1/2, -y+1/2, z-1/2'

loop_
_atom_site_type_symbol
_atom_site_label
_atom_site_fract_x
_atom_site_fract_y
_atom_site_fract_z
_atom_site_U_iso_or_equiv
_atom_site_adp_type
_atom_site_calc_flag
_atom_site_refinement_flags
_atom_site_occupancy
K K1 0.5000 0.54552(4) 0.2500 0.0465(4) Uani d S 1
N N1 0.3593(4) 0.12417(16) -0.2004(5) 0.0606(7) Uani d . 1
O O1 0.4719(4) 0.40028(12) 0.0686(5) 0.0686(7) Uani d . 1
O O2 0.2967(4) 0.16050(15) -0.3929(5) 0.0737(7) Uani d . 1
O O3 0.3584(4) 0.05531(14) -0.1966(6) 0.0892(9) Uani d . 1
C C1 0.5000 0.3686(2) 0.2500 0.0465(9) Uani d S 1
C C2 0.5000 0.2828(2) 0.2500 0.0421(8) Uani d S 1
C C3 0.4371(4) 0.24349(17) 0.0323(5) 0.0455(7) Uani d . 1
H H3 0.3964 0.2693 -0.1140 0.055 Uiso calc R 1
C C4 0.4355(4) 0.16532(16) 0.0351(5) 0.0461(7) Uani d . 1
C C5 0.5000 0.1243(2) 0.2500 0.0506(10) Uani d S 1
H H5 0.5000 0.0718 0.2500 0.061 Uiso calc SR 1

loop_
_atom_site_aniso_label
_atom_site_aniso_U_11
_atom_site_aniso_U_22
_atom_site_aniso_U_33
_atom_site_aniso_U_12
_atom_site_aniso_U_13
_atom_site_aniso_U_23
K1 0.0830(7) 0.0307(5) 0.0366(5) 0.000 0.0451(5) 0.000
N1 0.0623(16) 0.0551(17) 0.0526(16) 0.0056(12) 0.0346(13) -0.0065(12)
O1 0.119(2) 0.0469(12) 0.0678(14) 0.0015(11) 0.0745(15) 0.0050(10)
O2 0.0925(18) 0.0736(16) 0.0507(14) -0.0063(12) 0.0472(14) -0.0066(11)
O3 0.107(2) 0.0501(15) 0.0717(17) 0.0125(13) 0.0463(16) -0.0121(11)
C1 0.058(2) 0.043(2) 0.049(2) 0.000 0.041(2) 0.000
C2 0.0463(19) 0.041(2) 0.045(2) 0.000 0.0338(17) 0.000
C3 0.0475(14) 0.0479(16) 0.0457(16) 0.0039(11) 0.0337(13) 0.0025(12)
C4 0.0449(14) 0.0469(16) 0.0434(16) 0.0010(11) 0.0288(13) -0.0045(11)
C5 0.048(2) 0.042(2) 0.054(2) 0.000 0.032(2) 0.000

loop_
_atom_type_symbol
_atom_type_description
_atom_type_scat_dispersion_real
_atom_type_scat_dispersion_imag
_atom_type_scat_source
C C 0.0033 0.0016 'International Tables Vol C Tables 4.2.6.8 and 6.1.1.4'
H H 0.0000 0.0000 'International Tables Vol C Tables 4.2.6.8 and 6.1.1.4'
N N 0.0061 0.0033 'International Tables Vol C Tables 4.2.6.8 and 6.1.1.4'
O O 0.0106 0.0060 'International Tables Vol C Tables 4.2.6.8 and 6.1.1.4'
K K 0.2009 0.2494 'International Tables Vol C Tables 4.2.6.8 and 6.1.1.4'

loop_
_geom_angle_atom_site_label_1
_geom_angle_atom_site_label_2
_geom_angle_atom_site_label_3
_geom_angle_site_symmetry_1
_geom_angle_site_symmetry_3
_geom_angle
O1 K1 O1 5_665 6_566 137.28(10)
O1 K1 O1 5_665 . 88.87(7)
O1 K1 O1 6_566 . 133.53(7)
O1 K1 O1 5_665 2_655 133.53(7)
O1 K1 O1 6_566 2_655 88.87(7)
O1 K1 O1 . 2_655 46.55(9)
O1 K1 O3 5_665 3_556 110.34(10)
O1 K1 O3 6_566 3_556 67.08(9)
O1 K1 O3 . 3_556 107.54(8)
O1 K1 O3 2_655 3_556 78.70(8)
O1 K1 O3 5_665 4_554 67.08(9)
O1 K1 O3 6_566 4_554 110.34(10)
O1 K1 O3 . 4_554 78.70(8)
O1 K1 O3 2_655 4_554 107.54(8)
O3 K1 O3 3_556 4_554 173.42(10)
O1 K1 O2 5_665 3_556 80.84(8)
O1 K1 O2 6_566 3_556 70.74(8)
O1 K1 O2 . 3_556 136.92(8)
O1 K1 O2 2_655 3_556 120.21(7)
O3 K1 O2 3_556 3_556 41.50(7)
O3 K1 O2 4_554 3_556 132.21(8)
O1 K1 O2 5_665 4_554 70.74(8)
O1 K1 O2 6_566 4_554 80.84(8)
O1 K1 O2 . 4_554 120.21(7)
O1 K1 O2 2_655 4_554 136.92(8)
O3 K1 O2 3_556 4_554 132.21(8)
O3 K1 O2 4_554 4_554 41.50(7)
O2 K1 O2 3_556 4_554 95.66(11)
O1 K1 C1 5_665 . 111.36(5)
O1 K1 C1 6_566 . 111.36(5)
O1 K1 C1 . . 23.27(4)
O1 K1 C1 2_655 . 23.27(4)
O3 K1 C1 3_556 . 93.29(5)
O3 K1 C1 4_554 . 93.29(5)
O2 K1 C1 3_556 . 132.17(6)
O2 K1 C1 4_554 . 132.17(6)
O1 K1 N1 5_665 3_556 99.99(8)
O1 K1 N1 6_566 3_556 61.33(8)
O1 K1 N1 . 3_556 127.54(7)
O1 K1 N1 2_655 3_556 99.40(8)
O3 K1 N1 3_556 3_556 21.58(7)
O3 K1 N1 4_554 3_556 151.83(7)
O2 K1 N1 3_556 3_556 21.58(7)
O2 K1 N1 4_554 3_556 111.42(8)
C1 K1 N1 . 3_556 114.87(5)
O1 K1 N1 5_665 4_554 61.33(8)
O1 K1 N1 6_566 4_554 99.99(8)
O1 K1 N1 . 4_554 99.40(8)
O1 K1 N1 2_655 4_554 127.54(7)
O3 K1 N1 3_556 4_554 151.83(7)
O3 K1 N1 4_554 4_554 21.58(7)
O2 K1 N1 3_556 4_554 111.42(8)
O2 K1 N1 4_554 4_554 21.58(7)
C1 K1 N1 . 4_554 114.87(5)
N1 K1 N1 3_556 4_554 130.26(10)
O1 K1 K1 5_665 5_665 46.14(5)
O1 K1 K1 6_566 5_665 174.50(6)
O1 K1 K1 . 5_665 42.74(4)
O1 K1 K1 2_655 5_665 88.37(5)
O3 K1 K1 3_556 5_665 116.96(6)
O3 K1 K1 4_554 5_665 66.07(7)
O2 K1 K1 3_556 5_665 114.75(5)
O2 K1 K1 4_554 5_665 97.98(5)
C1 K1 K1 . 5_665 65.46(2)
N1 K1 K1 3_556 5_665 123.86(5)
N1 K1 K1 4_554 5_665 78.01(6)
O2 N1 O3 . . 123.1(3)
O2 N1 C4 . . 118.3(3)
O3 N1 C4 . . 118.6(3)
O2 N1 K1 . 3_444 66.21(16)
O3 N1 K1 . 3_444 65.59(17)
C4 N1 K1 . 3_444 147.81(18)
C1 O1 K1 . 5_665 164.64(19)
C1 O1 K1 . . 93.6(2)
K1 O1 K1 5_665 . 91.13(7)
N1 O2 K1 . 3_444 92.21(19)
N1 O3 K1 . 3_444 92.83(19)
O1 C1 O1 . 2_655 126.3(4)
O1 C1 C2 . . 116.87(19)
O1 C1 C2 2_655 . 116.87(19)
O1 C1 K1 . . 63.13(19)
O1 C1 K1 2_655 . 63.13(19)
C2 C1 K1 . . 180.0
C3 C2 C3 . 2_655 119.6(4)
C3 C2 C1 . . 120.18(18)
C3 C2 C1 2_655 . 120.18(18)
C2 C3 C4 . . 119.2(3)
C2 C3 H3 . . 120.4
C4 C3 H3 . . 120.4
C5 C4 C3 . . 122.8(3)
C5 C4 N1 . . 118.3(3)
C3 C4 N1 . . 118.9(3)
C4 C5 C4 . 2_655 116.4(4)
C4 C5 H5 . . 121.8
C4 C5 H5 2_655 . 121.8

loop_
_geom_bond_atom_site_label_1
_geom_bond_atom_site_label_2
_geom_bond_site_symmetry_2
_geom_bond_distance
_geom_bond_publ_flag
K1 O1 5_665 2.636(2) yes
K1 O1 6_566 2.636(2) ?
K1 O1 . 2.801(2) yes
K1 O1 2_655 2.801(2) ?
K1 O3 3_556 3.021(3) yes
K1 O3 4_554 3.021(3) ?
K1 O2 3_556 3.034(3) yes
K1 O2 4_554 3.034(3) ?
K1 C1 . 3.134(4) ?
K1 N1 3_556 3.313(3) ?
K1 N1 4_554 3.313(3) ?
K1 K1 5_665 3.8839(11) ?
N1 O2 . 1.220(4) ?
N1 O3 . 1.220(4) ?
N1 C4 . 1.463(4) ?
N1 K1 3_444 3.313(3) ?
O1 C1 . 1.241(3) ?
O1 K1 5_665 2.636(2) ?
O2 K1 3_444 3.034(3) ?
O3 K1 3_444 3.021(3) ?
C1 O1 2_655 1.241(3) ?
C1 C2 . 1.521(6) ?
C2 C3 . 1.385(3) ?
C2 C3 2_655 1.385(3) ?
C3 C4 . 1.385(4) ?
C3 H3 . 0.9300 ?
C4 C5 . 1.380(4) ?
C5 C4 2_655 1.380(4) ?
C5 H5 . 0.9300 ?
